data_1536369
loop_
_publ_author_name
'Weil, M.'

_publ_section_title
;
 Preparation, Thermal Behaviour and Crystal Structure of the Basic
 Mercury(II) Tetraoxotellurate(VI), Hg2TeO5, and Redetermination of the
 Crystal Structure of Mercury(II) Orthotellurate(VI), Hg3TeO6
;
_journal_name_full 'Zeitschrift fuer Anorganische und Allgemeine Chemie'
_journal_page_first 653
_journal_page_last 657
_journal_volume 629
_journal_year 2003
_chemical_formula_sum 'Hg2 O5 Te'
_chemical_name_systematic 'Hg2 Te O5'
_space_group_IT_number 33
_symmetry_space_group_name_Hall 'P 2c -2n'
_symmetry_space_group_name_H-M 'P n a 21'
_cell_angle_alpha 90
_cell_angle_beta 90
_cell_angle_gamma 90
_cell_formula_units_Z 4
_cell_length_a 7.3462
_cell_length_b 5.8635
_cell_length_c 9.969
_cell_volume 429.409
_citation_journal_id_ASTM ZAACAB
_cod_data_source_file Weil_ZAACAB_2003_794.cif
_cod_data_source_block Hg2O5Te1
_cod_original_cell_volume 429.4091
_cod_original_formula_sum 'Hg2 O5 Te1'
_cod_database_code 1536369

loop_
_symmetry_equiv_pos_as_xyz
x,y,z
-x,-y,z+1/2
-x+1/2,y+1/2,z+1/2
x+1/2,-y+1/2,z

loop_
_atom_site_label
_atom_site_type_symbol
_atom_site_fract_x
_atom_site_fract_y
_atom_site_fract_z
_atom_site_occupancy
_atom_site_U_iso_or_equiv
Hg2 Hg+2 0.23553 0.2723 0.67245 1 0.0
Te1 Te+6 0.36717 0.25835 3e-05 1 0.0
Hg1 Hg+2 0.01723 0.27124 0.33557 1 0.0
O3 O-2 0.1178 0.1235 0.0024 1 0.0
O2 O-2 0.0874 0.6546 0.3203 1 0.0
O4 O-2 0.2134 0.0458 0.4377 1 0.0
O5 O-2 0.3366 0.3515 0.185 1 0.0
O1 O-2 0.0536 0.458 0.5577 1 0.0
